data_4127685
loop_
_publ_author_name
'Bruffaerts, Jeffrey'
'von Wolff, Niklas'
'Diskin-Posner, Yael'
'Ben-David, Yehoshoa'
'Milstein, David'

_publ_section_title
;
 Formamides as Isocyanate Surrogates: A Mechanistically Driven Approach to
 the Development of Atom-Efficient, Selective Catalytic Syntheses of
 Ureas, Carbamates, and Heterocycles.
;
_journal_issue 41
_journal_name_full 'Journal of the American Chemical Society'
_journal_page_first 16486
_journal_page_last 16493
_journal_paper_doi 10.1021/jacs.9b08942
_journal_volume 141
_journal_year 2019
_chemical_formula_moiety 'C32 H50 N2 O2 P2 Ru'
_chemical_formula_sum 'C32 H50 N2 O2 P2 Ru'
_chemical_formula_weight 657.75
_space_group_crystal_system monoclinic
_space_group_IT_number 14
_space_group_name_Hall '-P 2ybc'
_space_group_name_H-M_alt 'P 1 21/c 1'
_symmetry_space_group_name_Hall '-P 2ybc'
_symmetry_space_group_name_H-M 'P 1 21/c 1'
_atom_sites_solution_hydrogens mixed
_audit_creation_method SHELXL-2014/7
_cell_angle_alpha 90
_cell_angle_beta 112.086(5)
_cell_angle_gamma 90
_cell_formula_units_Z 4
_cell_length_a 19.5466(9)
_cell_length_b 10.6601(3)
_cell_length_c 16.5688(7)
_cell_measurement_reflns_used 21636
_cell_measurement_temperature 100(2)
_cell_measurement_theta_max 33.7210
_cell_measurement_theta_min 3.8860
_cell_volume 3199.1(2)
_computing_cell_refinement 'CrysAlisPro 1.171.39.46 (Rigaku OD, 2018)'
_computing_data_collection 'CrysAlisPro 1.171.39.46 (Rigaku OD, 2018)'
_computing_data_reduction 'CrysAlisPro 1.171.39.46 (Rigaku OD, 2018)'
_computing_molecular_graphics 'Olex2 (Dolomanov et al., 2009)'
_computing_publication_material 'Olex2 (Dolomanov et al., 2009)'
_computing_structure_refinement 'SHELXL-2014/7 (Sheldrick, 2014)'
_computing_structure_solution 'ShelXT (Sheldrick, 2015)'
_diffrn_ambient_temperature 100(2)
_diffrn_measured_fraction_theta_full 0.997
_diffrn_measured_fraction_theta_max 0.997
_diffrn_measurement_device_type 'XtaLAB AFC12 (RINC): Kappa dual home/near'
_diffrn_measurement_method '\w scans'
_diffrn_radiation_type MoK\a
_diffrn_radiation_wavelength 0.71073
_diffrn_reflns_av_R_equivalents 0.0312
_diffrn_reflns_av_unetI/netI 0.0265
_diffrn_reflns_Laue_measured_fraction_full 0.997
_diffrn_reflns_Laue_measured_fraction_max 0.997
_diffrn_reflns_limit_h_max 27
_diffrn_reflns_limit_h_min -27
_diffrn_reflns_limit_k_max 15
_diffrn_reflns_limit_k_min -14
_diffrn_reflns_limit_l_max 23
_diffrn_reflns_limit_l_min -23
_diffrn_reflns_number 42792
_diffrn_reflns_point_group_measured_fraction_full 0.997
_diffrn_reflns_point_group_measured_fraction_max 0.997
_diffrn_reflns_theta_full 25.242
_diffrn_reflns_theta_max 30.508
_diffrn_reflns_theta_min 3.567
_exptl_absorpt_coefficient_mu 0.621
_exptl_absorpt_correction_T_max 1.000
_exptl_absorpt_correction_T_min 0.723
_exptl_absorpt_correction_type gaussian
_exptl_absorpt_process_details
;
CrysAlisPro 1.171.39.46 (Rigaku Oxford Diffraction, 2018)
Numerical absorption correction based on gaussian integration over
            a multifaceted crystal model
Empirical absorption correction using spherical harmonics,
 implemented in SCALE3 ABSPACK scaling algorithm.
;
_exptl_crystal_colour yellow
_exptl_crystal_density_diffrn 1.366
_exptl_crystal_description irregular
_exptl_crystal_F_000 1384
_exptl_crystal_size_max 0.109
_exptl_crystal_size_mid 0.086
_exptl_crystal_size_min 0.035
_refine_diff_density_max 0.504
_refine_diff_density_min -0.408
_refine_diff_density_rms 0.060
_refine_ls_extinction_method none
_refine_ls_goodness_of_fit_ref 1.032
_refine_ls_hydrogen_treatment mixed
_refine_ls_matrix_type full
_refine_ls_number_parameters 368
_refine_ls_number_reflns 9730
_refine_ls_number_restraints 0
_refine_ls_restrained_S_all 1.032
_refine_ls_R_factor_all 0.0272
_refine_ls_R_factor_gt 0.0218
_refine_ls_shift/su_max 0.002
_refine_ls_shift/su_mean 0.000
_refine_ls_structure_factor_coef Fsqd
_refine_ls_weighting_details 'w=1/[\s^2^(Fo^2^)+(0.0196P)^2^+1.4728P] where P=(Fo^2^+2Fc^2^)/3'
_refine_ls_weighting_scheme calc
_refine_ls_wR_factor_gt 0.0508
_refine_ls_wR_factor_ref 0.0524
_reflns_Friedel_coverage 0.000
_reflns_number_gt 8588
_reflns_number_total 9730
_reflns_threshold_expression 'I > 2\s(I)'
_cod_data_source_file ja9b08942_si_002.cif
_cod_data_source_block m2131
_cod_database_code 4127685
_shelx_shelxl_version_number 2014/7
_shelx_space_group_comment
;
The symmetry employed for this shelxl refinement is uniquely defined
by the following loop, which should always be used as a source of
symmetry information in preference to the above space-group names.
They are only intended as comments.
;
_shelx_estimated_absorpt_t_min 0.935
_shelx_estimated_absorpt_t_max 0.979

loop_
_space_group_symop_operation_xyz
'x, y, z'
'-x, y+1/2, -z+1/2'
'-x, -y, -z'
'x, -y-1/2, z-1/2'

loop_
_atom_site_label
_atom_site_type_symbol
_atom_site_fract_x
_atom_site_fract_y
_atom_site_fract_z
_atom_site_U_iso_or_equiv
_atom_site_adp_type
_atom_site_occupancy
_atom_site_site_symmetry_order
_atom_site_calc_flag
_atom_site_refinement_flags_posn
_atom_site_refinement_flags_adp
Ru1 Ru 0.70568(2) 0.58109(2) 0.42906(2) 0.00899(3) Uani 1 1 d . .
H H 0.6717(10) 0.5916(15) 0.3314(11) 0.023(4) Uiso 1 1 d . .
P1 P 0.62987(2) 0.74747(3) 0.43547(2) 0.01089(6) Uani 1 1 d . .
P2 P 0.78866(2) 0.47295(3) 0.38577(2) 0.00997(5) Uani 1 1 d . .
O1 O 0.74830(5) 0.78574(9) 0.66850(6) 0.01953(18) Uani 1 1 d . .
O2 O 0.61239(6) 0.35505(9) 0.42258(7) 0.0243(2) Uani 1 1 d . .
N1 N 0.77840(5) 0.73152(9) 0.43603(6) 0.01101(17) Uani 1 1 d . .
N2 N 0.75237(6) 0.62611(9) 0.57543(6) 0.01267(18) Uani 1 1 d . .
C00L C 0.83350(8) 0.29621(12) 0.51887(9) 0.0212(3) Uani 1 1 d . .
H00A H 0.8001 0.3432 0.5394 0.032 Uiso 1 1 calc R U
H00B H 0.8732 0.2590 0.5688 0.032 Uiso 1 1 calc R U
H00C H 0.8059 0.2296 0.4792 0.032 Uiso 1 1 calc R U
C1 C 0.71138(7) 0.83063(11) 0.51505(7) 0.0134(2) Uani 1 1 d . .
H1 H 0.6984 0.9158 0.5303 0.016 Uiso 1 1 calc R U
C2 C 0.77183(7) 0.83506(10) 0.48011(7) 0.0126(2) Uani 1 1 d . .
C3 C 0.82146(7) 0.93404(11) 0.49532(8) 0.0164(2) Uani 1 1 d . .
H3 H 0.8173 1.0055 0.5274 0.020 Uiso 1 1 calc R U
C4 C 0.87705(7) 0.92665(11) 0.46292(8) 0.0176(2) Uani 1 1 d . .
H4 H 0.9112 0.9937 0.4722 0.021 Uiso 1 1 calc R U
C5 C 0.88285(7) 0.82087(11) 0.41676(8) 0.0150(2) Uani 1 1 d . .
H5 H 0.9206 0.8153 0.3938 0.018 Uiso 1 1 calc R U
C6 C 0.83261(6) 0.72329(10) 0.40462(7) 0.0118(2) Uani 1 1 d . .
C7 C 0.83354(6) 0.60702(10) 0.35379(7) 0.0117(2) Uani 1 1 d . .
H7A H 0.8853 0.5848 0.3638 0.014 Uiso 1 1 calc R U
H7B H 0.8075 0.6240 0.2908 0.014 Uiso 1 1 calc R U
C8 C 0.59022(7) 0.85156(11) 0.33614(8) 0.0152(2) Uani 1 1 d . .
C9 C 0.65143(7) 0.89281(12) 0.30472(8) 0.0184(2) Uani 1 1 d . .
H9A H 0.6874 0.9447 0.3496 0.028 Uiso 1 1 calc R U
H9B H 0.6297 0.9415 0.2509 0.028 Uiso 1 1 calc R U
H9C H 0.6762 0.8185 0.2937 0.028 Uiso 1 1 calc R U
C10 C 0.55341(8) 0.97110(13) 0.35224(9) 0.0231(3) Uani 1 1 d . .
H10A H 0.5111 0.9482 0.3673 0.035 Uiso 1 1 calc R U
H10B H 0.5365 1.0227 0.2994 0.035 Uiso 1 1 calc R U
H10C H 0.5891 1.0187 0.4003 0.035 Uiso 1 1 calc R U
C11 C 0.53461(7) 0.77510(13) 0.26105(8) 0.0197(2) Uani 1 1 d . .
H11A H 0.5585 0.6986 0.2518 0.030 Uiso 1 1 calc R U
H11B H 0.5178 0.8256 0.2077 0.030 Uiso 1 1 calc R U
H11C H 0.4922 0.7525 0.2759 0.030 Uiso 1 1 calc R U
C12 C 0.56147(7) 0.73328(11) 0.49123(8) 0.0151(2) Uani 1 1 d . .
C13 C 0.58209(7) 0.62048(13) 0.55352(8) 0.0189(2) Uani 1 1 d . .
H13A H 0.5857 0.5450 0.5215 0.028 Uiso 1 1 calc R U
H13B H 0.5440 0.6082 0.5779 0.028 Uiso 1 1 calc R U
H13C H 0.6297 0.6362 0.6008 0.028 Uiso 1 1 calc R U
C14 C 0.48357(7) 0.70717(14) 0.42360(9) 0.0218(3) Uani 1 1 d . .
H14A H 0.4660 0.7806 0.3859 0.033 Uiso 1 1 calc R U
H14B H 0.4499 0.6898 0.4536 0.033 Uiso 1 1 calc R U
H14C H 0.4852 0.6344 0.3882 0.033 Uiso 1 1 calc R U
C15 C 0.56046(8) 0.84995(13) 0.54514(9) 0.0226(3) Uani 1 1 d . .
H15A H 0.6080 0.8577 0.5940 0.034 Uiso 1 1 calc R U
H15B H 0.5209 0.8418 0.5675 0.034 Uiso 1 1 calc R U
H15C H 0.5519 0.9248 0.5083 0.034 Uiso 1 1 calc R U
C16 C 0.86688(7) 0.38538(11) 0.47062(8) 0.0145(2) Uani 1 1 d . .
C17 C 0.91096(7) 0.48693(12) 0.53489(8) 0.0174(2) Uani 1 1 d . .
H17A H 0.9382 0.5380 0.5078 0.026 Uiso 1 1 calc R U
H17B H 0.9459 0.4471 0.5876 0.026 Uiso 1 1 calc R U
H17C H 0.8770 0.5405 0.5503 0.026 Uiso 1 1 calc R U
C18 C 0.92011(7) 0.31249(12) 0.43949(9) 0.0209(3) Uani 1 1 d . .
H18A H 0.8940 0.2416 0.4033 0.031 Uiso 1 1 calc R U
H18B H 0.9616 0.2812 0.4900 0.031 Uiso 1 1 calc R U
H18C H 0.9386 0.3681 0.4052 0.031 Uiso 1 1 calc R U
C19 C 0.75272(7) 0.37602(11) 0.28228(8) 0.0141(2) Uani 1 1 d . .
C20 C 0.80728(7) 0.37331(12) 0.23518(8) 0.0186(2) Uani 1 1 d . .
H20A H 0.8119 0.4578 0.2144 0.028 Uiso 1 1 calc R U
H20B H 0.7890 0.3157 0.1855 0.028 Uiso 1 1 calc R U
H20C H 0.8557 0.3448 0.2756 0.028 Uiso 1 1 calc R U
C21 C 0.73424(8) 0.24185(11) 0.30247(9) 0.0197(2) Uani 1 1 d . .
H21A H 0.7799 0.1983 0.3377 0.030 Uiso 1 1 calc R U
H21B H 0.7098 0.1962 0.2478 0.030 Uiso 1 1 calc R U
H21C H 0.7014 0.2459 0.3348 0.030 Uiso 1 1 calc R U
C22 C 0.68091(7) 0.43397(12) 0.21773(8) 0.0182(2) Uani 1 1 d . .
H22A H 0.6421 0.4273 0.2415 0.027 Uiso 1 1 calc R U
H22B H 0.6656 0.3890 0.1621 0.027 Uiso 1 1 calc R U
H22C H 0.6893 0.5225 0.2085 0.027 Uiso 1 1 calc R U
C23 C 0.73957(7) 0.74200(11) 0.59511(7) 0.0142(2) Uani 1 1 d . .
C24 C 0.77887(7) 0.54336(11) 0.65164(7) 0.0145(2) Uani 1 1 d . .
H24A H 0.7683 0.4555 0.6314 0.017 Uiso 1 1 calc R U
H24B H 0.7503 0.5615 0.6886 0.017 Uiso 1 1 calc R U
C25 C 0.86100(7) 0.55437(11) 0.70773(7) 0.0130(2) Uani 1 1 d . .
C26 C 0.90355(7) 0.65919(11) 0.70752(8) 0.0166(2) Uani 1 1 d . .
H26 H 0.8813 0.7287 0.6712 0.020 Uiso 1 1 calc R U
C27 C 0.97839(7) 0.66318(12) 0.75995(8) 0.0189(2) Uani 1 1 d . .
H27 H 1.0067 0.7350 0.7586 0.023 Uiso 1 1 calc R U
C28 C 1.01193(7) 0.56318(12) 0.81412(8) 0.0189(2) Uani 1 1 d . .
H28 H 1.0631 0.5660 0.8494 0.023 Uiso 1 1 calc R U
C29 C 0.96998(7) 0.45903(12) 0.81617(8) 0.0174(2) Uani 1 1 d . .
H29 H 0.9921 0.3907 0.8537 0.021 Uiso 1 1 calc R U
C30 C 0.89528(7) 0.45509(11) 0.76299(8) 0.0154(2) Uani 1 1 d . .
H30 H 0.8671 0.3831 0.7644 0.018 Uiso 1 1 calc R U
C31 C 0.64718(7) 0.44396(11) 0.42497(8) 0.0142(2) Uani 1 1 d . .

loop_
_atom_site_aniso_label
_atom_site_aniso_U_11
_atom_site_aniso_U_22
_atom_site_aniso_U_33
_atom_site_aniso_U_23
_atom_site_aniso_U_13
_atom_site_aniso_U_12
Ru1 0.00849(4) 0.00860(4) 0.00954(4) -0.00027(3) 0.00299(3) 0.00037(3)
P1 0.01085(13) 0.01181(13) 0.00937(12) -0.00028(10) 0.00307(10) 0.00250(10)
P2 0.00969(13) 0.00867(12) 0.01132(12) 0.00004(10) 0.00368(10) 0.00067(9)
O1 0.0222(5) 0.0226(4) 0.0116(4) -0.0043(3) 0.0038(4) 0.0022(4)
O2 0.0243(5) 0.0216(5) 0.0298(5) -0.0041(4) 0.0133(4) -0.0098(4)
N1 0.0112(4) 0.0099(4) 0.0104(4) 0.0008(3) 0.0023(4) 0.0010(3)
N2 0.0125(4) 0.0143(4) 0.0098(4) 0.0015(4) 0.0026(4) 0.0008(4)
C00L 0.0243(7) 0.0165(6) 0.0222(6) 0.0082(5) 0.0080(5) 0.0033(5)
C1 0.0142(5) 0.0120(5) 0.0123(5) -0.0016(4) 0.0032(4) 0.0024(4)
C2 0.0136(5) 0.0108(5) 0.0113(5) 0.0008(4) 0.0024(4) 0.0013(4)
C3 0.0197(6) 0.0110(5) 0.0152(5) -0.0012(4) 0.0028(5) -0.0013(4)
C4 0.0184(6) 0.0133(5) 0.0179(6) 0.0008(4) 0.0031(5) -0.0057(4)
C5 0.0142(5) 0.0143(5) 0.0154(5) 0.0028(4) 0.0044(4) -0.0022(4)
C6 0.0118(5) 0.0113(5) 0.0103(5) 0.0023(4) 0.0020(4) 0.0000(4)
C7 0.0116(5) 0.0116(5) 0.0122(5) 0.0005(4) 0.0047(4) -0.0003(4)
C8 0.0161(5) 0.0159(5) 0.0123(5) 0.0023(4) 0.0039(4) 0.0053(4)
C9 0.0193(6) 0.0196(6) 0.0150(5) 0.0053(4) 0.0051(5) 0.0023(5)
C10 0.0283(7) 0.0186(6) 0.0235(6) 0.0047(5) 0.0109(6) 0.0114(5)
C11 0.0165(6) 0.0256(6) 0.0133(5) 0.0016(5) 0.0013(5) 0.0019(5)
C12 0.0145(5) 0.0182(5) 0.0138(5) 0.0001(4) 0.0065(4) 0.0032(4)
C13 0.0183(6) 0.0239(6) 0.0173(6) 0.0032(5) 0.0100(5) 0.0033(5)
C14 0.0140(6) 0.0315(7) 0.0202(6) 0.0027(5) 0.0069(5) 0.0009(5)
C15 0.0260(7) 0.0239(6) 0.0221(6) -0.0026(5) 0.0138(6) 0.0065(5)
C16 0.0127(5) 0.0137(5) 0.0159(5) 0.0026(4) 0.0040(4) 0.0037(4)
C17 0.0155(6) 0.0197(6) 0.0139(5) 0.0012(4) 0.0020(4) 0.0021(4)
C18 0.0159(6) 0.0206(6) 0.0238(6) -0.0021(5) 0.0049(5) 0.0061(5)
C19 0.0147(5) 0.0121(5) 0.0159(5) -0.0036(4) 0.0060(4) -0.0007(4)
C20 0.0204(6) 0.0191(6) 0.0183(6) -0.0041(5) 0.0098(5) 0.0000(5)
C21 0.0224(6) 0.0126(5) 0.0247(6) -0.0039(5) 0.0098(5) -0.0031(5)
C22 0.0156(6) 0.0205(6) 0.0144(5) -0.0057(4) 0.0011(5) 0.0001(4)
C23 0.0126(5) 0.0175(5) 0.0107(5) -0.0003(4) 0.0022(4) -0.0004(4)
C24 0.0134(5) 0.0168(5) 0.0117(5) 0.0025(4) 0.0029(4) -0.0013(4)
C25 0.0148(5) 0.0154(5) 0.0086(5) 0.0001(4) 0.0041(4) 0.0009(4)
C26 0.0179(6) 0.0160(5) 0.0142(5) 0.0036(4) 0.0041(5) -0.0006(4)
C27 0.0171(6) 0.0193(6) 0.0187(6) 0.0018(5) 0.0049(5) -0.0046(5)
C28 0.0138(5) 0.0234(6) 0.0170(6) 0.0001(5) 0.0030(5) 0.0000(5)
C29 0.0182(6) 0.0159(5) 0.0153(5) 0.0020(4) 0.0033(5) 0.0035(4)
C30 0.0172(6) 0.0130(5) 0.0153(5) 0.0011(4) 0.0054(5) -0.0006(4)
C31 0.0128(5) 0.0169(5) 0.0135(5) -0.0014(4) 0.0055(4) 0.0012(4)

loop_
_atom_type_symbol
_atom_type_description
_atom_type_scat_dispersion_real
_atom_type_scat_dispersion_imag
_atom_type_scat_source
C C 0.0033 0.0016 'International Tables Vol C Tables 4.2.6.8 and 6.1.1.4'
H H 0.0000 0.0000 'International Tables Vol C Tables 4.2.6.8 and 6.1.1.4'
N N 0.0061 0.0033 'International Tables Vol C Tables 4.2.6.8 and 6.1.1.4'
O O 0.0106 0.0060 'International Tables Vol C Tables 4.2.6.8 and 6.1.1.4'
P P 0.1023 0.0942 'International Tables Vol C Tables 4.2.6.8 and 6.1.1.4'
Ru Ru -1.2594 0.8363 'International Tables Vol C Tables 4.2.6.8 and 6.1.1.4'

loop_
_geom_angle_atom_site_label_1
_geom_angle_atom_site_label_2
_geom_angle_atom_site_label_3
_geom_angle
C31 Ru1 N1 176.61(4)
C31 Ru1 N2 101.50(4)
N1 Ru1 N2 78.00(4)
C31 Ru1 P2 95.23(4)
N1 Ru1 P2 81.94(3)
N2 Ru1 P2 112.63(3)
C31 Ru1 P1 102.03(4)
N1 Ru1 P1 81.20(3)
N2 Ru1 P1 78.50(3)
P2 Ru1 P1 157.245(11)
C31 Ru1 H 90.2(6)
N1 Ru1 H 91.0(6)
N2 Ru1 H 163.5(6)
P2 Ru1 H 77.3(7)
P1 Ru1 H 87.8(6)
C1 P1 C8 107.32(5)
C1 P1 C12 105.36(5)
C8 P1 C12 109.71(5)
C1 P1 Ru1 90.30(4)
C8 P1 Ru1 117.67(4)
C12 P1 Ru1 122.46(4)
C7 P2 C16 104.83(5)
C7 P2 C19 102.45(5)
C16 P2 C19 108.94(5)
C7 P2 Ru1 99.59(4)
C16 P2 Ru1 118.77(4)
C19 P2 Ru1 119.17(4)
C6 N1 C2 120.56(10)
C6 N1 Ru1 122.61(8)
C2 N1 Ru1 116.64(8)
C23 N2 C24 112.78(10)
C23 N2 Ru1 114.68(7)
C24 N2 Ru1 130.91(8)
C16 C00L H00A 109.5
C16 C00L H00B 109.5
H00A C00L H00B 109.5
C16 C00L H00C 109.5
H00A C00L H00C 109.5
H00B C00L H00C 109.5
C2 C1 C23 105.75(9)
C2 C1 P1 109.24(8)
C23 C1 P1 104.43(8)
C2 C1 H1 112.3
C23 C1 H1 112.3
P1 C1 H1 112.3
N1 C2 C3 120.96(11)
N1 C2 C1 115.48(10)
C3 C2 C1 123.45(10)
C4 C3 C2 118.85(11)
C4 C3 H3 120.6
C2 C3 H3 120.6
C3 C4 C5 119.86(11)
C3 C4 H4 120.1
C5 C4 H4 120.1
C4 C5 C6 119.10(11)
C4 C5 H5 120.5
C6 C5 H5 120.5
N1 C6 C5 120.66(11)
N1 C6 C7 116.57(10)
C5 C6 C7 122.74(10)
C6 C7 P2 111.63(8)
C6 C7 H7A 109.3
P2 C7 H7A 109.3
C6 C7 H7B 109.3
P2 C7 H7B 109.3
H7A C7 H7B 108.0
C10 C8 C9 107.26(10)
C10 C8 C11 110.17(11)
C9 C8 C11 106.27(10)
C10 C8 P1 113.64(8)
C9 C8 P1 110.23(8)
C11 C8 P1 109.02(8)
C8 C9 H9A 109.5
C8 C9 H9B 109.5
H9A C9 H9B 109.5
C8 C9 H9C 109.5
H9A C9 H9C 109.5
H9B C9 H9C 109.5
C8 C10 H10A 109.5
C8 C10 H10B 109.5
H10A C10 H10B 109.5
C8 C10 H10C 109.5
H10A C10 H10C 109.5
H10B C10 H10C 109.5
C8 C11 H11A 109.5
C8 C11 H11B 109.5
H11A C11 H11B 109.5
C8 C11 H11C 109.5
H11A C11 H11C 109.5
H11B C11 H11C 109.5
C15 C12 C13 107.50(10)
C15 C12 C14 110.15(11)
C13 C12 C14 106.58(11)
C15 C12 P1 112.62(9)
C13 C12 P1 109.56(8)
C14 C12 P1 110.22(8)
C12 C13 H13A 109.5
C12 C13 H13B 109.5
H13A C13 H13B 109.5
C12 C13 H13C 109.5
H13A C13 H13C 109.5
H13B C13 H13C 109.5
C12 C14 H14A 109.5
C12 C14 H14B 109.5
H14A C14 H14B 109.5
C12 C14 H14C 109.5
H14A C14 H14C 109.5
H14B C14 H14C 109.5
C12 C15 H15A 109.5
C12 C15 H15B 109.5
H15A C15 H15B 109.5
C12 C15 H15C 109.5
H15A C15 H15C 109.5
H15B C15 H15C 109.5
C18 C16 C17 108.39(10)
C18 C16 C00L 109.62(10)
C17 C16 C00L 108.21(10)
C18 C16 P2 117.47(9)
C17 C16 P2 104.70(8)
C00L C16 P2 108.03(8)
C16 C17 H17A 109.5
C16 C17 H17B 109.5
H17A C17 H17B 109.5
C16 C17 H17C 109.5
H17A C17 H17C 109.5
H17B C17 H17C 109.5
C16 C18 H18A 109.5
C16 C18 H18B 109.5
H18A C18 H18B 109.5
C16 C18 H18C 109.5
H18A C18 H18C 109.5
H18B C18 H18C 109.5
C22 C19 C20 106.25(10)
C22 C19 C21 107.24(10)
C20 C19 C21 110.83(10)
C22 C19 P2 109.93(8)
C20 C19 P2 112.13(8)
C21 C19 P2 110.27(8)
C19 C20 H20A 109.5
C19 C20 H20B 109.5
H20A C20 H20B 109.5
C19 C20 H20C 109.5
H20A C20 H20C 109.5
H20B C20 H20C 109.5
C19 C21 H21A 109.5
C19 C21 H21B 109.5
H21A C21 H21B 109.5
C19 C21 H21C 109.5
H21A C21 H21C 109.5
H21B C21 H21C 109.5
C19 C22 H22A 109.5
C19 C22 H22B 109.5
H22A C22 H22B 109.5
C19 C22 H22C 109.5
H22A C22 H22C 109.5
H22B C22 H22C 109.5
O1 C23 N2 128.05(11)
O1 C23 C1 118.58(10)
N2 C23 C1 113.36(10)
N2 C24 C25 115.34(10)
N2 C24 H24A 108.4
C25 C24 H24A 108.4
N2 C24 H24B 108.4
C25 C24 H24B 108.4
H24A C24 H24B 107.5
C26 C25 C30 118.04(11)
C26 C25 C24 123.49(10)
C30 C25 C24 118.47(11)
C27 C26 C25 120.71(11)
C27 C26 H26 119.6
C25 C26 H26 119.6
C28 C27 C26 120.62(12)
C28 C27 H27 119.7
C26 C27 H27 119.7
C29 C28 C27 119.34(12)
C29 C28 H28 120.3
C27 C28 H28 120.3
C28 C29 C30 119.78(11)
C28 C29 H29 120.1
C30 C29 H29 120.1
C29 C30 C25 121.50(11)
C29 C30 H30 119.2
C25 C30 H30 119.2
O2 C31 Ru1 177.64(11)

loop_
_geom_bond_atom_site_label_1
_geom_bond_atom_site_label_2
_geom_bond_distance
Ru1 C31 1.8414(12)
Ru1 N1 2.1170(10)
Ru1 N2 2.2980(10)
Ru1 P2 2.3128(3)
Ru1 P1 2.3390(3)
Ru1 H 1.505(17)
P1 C1 1.8663(12)
P1 C8 1.8925(12)
P1 C12 1.8956(12)
P2 C7 1.8555(11)
P2 C16 1.8892(12)
P2 C19 1.8963(12)
O1 C23 1.2526(14)
O2 C31 1.1584(15)
N1 C6 1.3476(15)
N1 C2 1.3559(14)
N2 C23 1.3253(15)
N2 C24 1.4659(15)
C00L C16 1.5365(17)
C00L H00A 0.9800
C00L H00B 0.9800
C00L H00C 0.9800
C1 C2 1.4994(16)
C1 C23 1.5512(16)
C1 H1 1.0000
C2 C3 1.3907(16)
C3 C4 1.3833(18)
C3 H3 0.9500
C4 C5 1.3909(17)
C4 H4 0.9500
C5 C6 1.3922(16)
C5 H5 0.9500
C6 C7 1.5024(16)
C7 H7A 0.9900
C7 H7B 0.9900
C8 C10 1.5352(17)
C8 C9 1.5377(18)
C8 C11 1.5417(17)
C9 H9A 0.9800
C9 H9B 0.9800
C9 H9C 0.9800
C10 H10A 0.9800
C10 H10B 0.9800
C10 H10C 0.9800
C11 H11A 0.9800
C11 H11B 0.9800
C11 H11C 0.9800
C12 C15 1.5356(17)
C12 C13 1.5365(17)
C12 C14 1.5390(18)
C13 H13A 0.9800
C13 H13B 0.9800
C13 H13C 0.9800
C14 H14A 0.9800
C14 H14B 0.9800
C14 H14C 0.9800
C15 H15A 0.9800
C15 H15B 0.9800
C15 H15C 0.9800
C16 C18 1.5349(17)
C16 C17 1.5357(17)
C17 H17A 0.9800
C17 H17B 0.9800
C17 H17C 0.9800
C18 H18A 0.9800
C18 H18B 0.9800
C18 H18C 0.9800
C19 C22 1.5384(17)
C19 C20 1.5405(17)
C19 C21 1.5423(17)
C20 H20A 0.9800
C20 H20B 0.9800
C20 H20C 0.9800
C21 H21A 0.9800
C21 H21B 0.9800
C21 H21C 0.9800
C22 H22A 0.9800
C22 H22B 0.9800
C22 H22C 0.9800
C24 C25 1.5273(17)
C24 H24A 0.9900
C24 H24B 0.9900
C25 C26 1.3938(17)
C25 C30 1.3950(16)
C26 C27 1.3932(18)
C26 H26 0.9500
C27 C28 1.3891(18)
C27 H27 0.9500
C28 C29 1.3882(18)
C28 H28 0.9500
C29 C30 1.3938(18)
C29 H29 0.9500
C30 H30 0.9500

loop_
_geom_torsion_atom_site_label_1
_geom_torsion_atom_site_label_2
_geom_torsion_atom_site_label_3
_geom_torsion_atom_site_label_4
_geom_torsion
C8 P1 C1 C2 -68.67(9)
C12 P1 C1 C2 174.46(8)
Ru1 P1 C1 C2 50.54(7)
C8 P1 C1 C23 178.58(7)
C12 P1 C1 C23 61.71(8)
Ru1 P1 C1 C23 -62.20(7)
C6 N1 C2 C3 -1.16(17)
Ru1 N1 C2 C3 173.93(9)
C6 N1 C2 C1 -177.48(10)
Ru1 N1 C2 C1 -2.38(13)
C23 C1 C2 N1 74.85(12)
P1 C1 C2 N1 -37.03(12)
C23 C1 C2 C3 -101.37(13)
P1 C1 C2 C3 146.76(10)
N1 C2 C3 C4 1.48(18)
C1 C2 C3 C4 177.49(11)
C2 C3 C4 C5 -0.60(18)
C3 C4 C5 C6 -0.55(18)
C2 N1 C6 C5 -0.04(16)
Ru1 N1 C6 C5 -174.84(8)
C2 N1 C6 C7 -177.74(10)
Ru1 N1 C6 C7 7.47(13)
C4 C5 C6 N1 0.90(17)
C4 C5 C6 C7 178.45(11)
N1 C6 C7 P2 -25.60(13)
C5 C6 C7 P2 156.76(9)
C16 P2 C7 C6 -94.67(9)
C19 P2 C7 C6 151.60(8)
Ru1 P2 C7 C6 28.67(8)
C1 P1 C8 C10 -69.59(11)
C12 P1 C8 C10 44.39(11)
Ru1 P1 C8 C10 -169.35(8)
C1 P1 C8 C9 50.84(9)
C12 P1 C8 C9 164.81(8)
Ru1 P1 C8 C9 -48.93(9)
C1 P1 C8 C11 167.12(8)
C12 P1 C8 C11 -78.91(9)
Ru1 P1 C8 C11 67.35(9)
C1 P1 C12 C15 37.81(10)
C8 P1 C12 C15 -77.42(10)
Ru1 P1 C12 C15 138.24(8)
C1 P1 C12 C13 -81.77(9)
C8 P1 C12 C13 163.00(8)
Ru1 P1 C12 C13 18.66(10)
C1 P1 C12 C14 161.26(9)
C8 P1 C12 C14 46.03(10)
Ru1 P1 C12 C14 -98.31(9)
C7 P2 C16 C18 -71.15(10)
C19 P2 C16 C18 37.92(11)
Ru1 P2 C16 C18 178.85(8)
C7 P2 C16 C17 49.11(9)
C19 P2 C16 C17 158.18(8)
Ru1 P2 C16 C17 -60.88(9)
C7 P2 C16 C00L 164.28(8)
C19 P2 C16 C00L -86.65(9)
Ru1 P2 C16 C00L 54.28(9)
C7 P2 C19 C22 -78.97(9)
C16 P2 C19 C22 170.37(8)
Ru1 P2 C19 C22 29.62(10)
C7 P2 C19 C20 38.98(10)
C16 P2 C19 C20 -71.68(10)
Ru1 P2 C19 C20 147.57(7)
C7 P2 C19 C21 163.00(8)
C16 P2 C19 C21 52.34(10)
Ru1 P2 C19 C21 -88.41(9)
C24 N2 C23 O1 0.96(18)
Ru1 N2 C23 O1 168.04(10)
C24 N2 C23 C1 -179.92(10)
Ru1 N2 C23 C1 -12.84(13)
C2 C1 C23 O1 117.77(12)
P1 C1 C23 O1 -127.01(10)
C2 C1 C23 N2 -61.44(13)
P1 C1 C23 N2 53.78(11)
C23 N2 C24 C25 -80.72(13)
Ru1 N2 C24 C25 114.89(10)
N2 C24 C25 C26 21.18(17)
N2 C24 C25 C30 -159.63(10)
C30 C25 C26 C27 1.13(18)
C24 C25 C26 C27 -179.68(12)
C25 C26 C27 C28 -0.6(2)
C26 C27 C28 C29 -0.5(2)
C27 C28 C29 C30 1.08(19)
C28 C29 C30 C25 -0.56(19)
C26 C25 C30 C29 -0.55(18)
C24 C25 C30 C29 -179.78(11)
